data_4108152
loop_
_publ_author_name
'Ana L\'opez-P\'erez'
'Javier Adrio'
'Juan C. Carretero'

_publ_section_title
;
 Bis-Sulfonyl Ethylene as Masked Acetylene Equivalent in Catalytic
 Asymmetric [3 + 2] Cycloaddition of Azomethine Ylides
;
_journal_name_full 'Journal of the American Chemical Society'
_journal_page_first 10084
_journal_page_last 10085
_journal_paper_doi 10.1021/ja804021m
_journal_volume 130
_journal_year 2008
_chemical_absolute_configuration ad
_chemical_formula_sum 'C24 H23 N O6 S2'
_chemical_formula_weight 485.55
_chemical_name_systematic
; 
 ? 
;
_space_group_IT_number 4
_symmetry_cell_setting monoclinic
_symmetry_space_group_name_Hall 'P 2yb'
_symmetry_space_group_name_H-M 'P 1 21 1'
_atom_sites_solution_hydrogens geom
_atom_sites_solution_primary direct
_atom_sites_solution_secondary difmap
_audit_creation_method SHELXL-97
_cell_angle_alpha 90.00
_cell_angle_beta 93.999(2)
_cell_angle_gamma 90.00
_cell_formula_units_Z 2
_cell_length_a 10.9095(5)
_cell_length_b 8.7279(3)
_cell_length_c 11.7292(4)
_cell_measurement_temperature 100(2)
_cell_volume 1114.10(7)
_computing_cell_refinement 'Bruker SMART'
_computing_data_collection 'Bruker SMART'
_computing_data_reduction 'Bruker SAINT'
_computing_molecular_graphics 'Bruker SHELXTL'
_computing_publication_material 'Bruker SHELXTL'
_computing_structure_refinement 'SHELXL-97 (Sheldrick, 1997)'
_computing_structure_solution 'SHELXS-97 (Sheldrick, 1990)'
_diffrn_ambient_temperature 100(2)
_diffrn_measured_fraction_theta_full 0.951
_diffrn_measured_fraction_theta_max 0.951
_diffrn_measurement_device_type 'CCD area detector'
_diffrn_measurement_method 'phi and omega scans'
_diffrn_radiation_monochromator graphite
_diffrn_radiation_source 'fine-focus sealed tube'
_diffrn_radiation_type CuK\a
_diffrn_radiation_wavelength 1.54178
_diffrn_reflns_av_R_equivalents 0.0274
_diffrn_reflns_av_sigmaI/netI 0.0473
_diffrn_reflns_limit_h_max 12
_diffrn_reflns_limit_h_min -11
_diffrn_reflns_limit_k_max 10
_diffrn_reflns_limit_k_min -7
_diffrn_reflns_limit_l_max 10
_diffrn_reflns_limit_l_min -14
_diffrn_reflns_number 4734
_diffrn_reflns_theta_full 67.01
_diffrn_reflns_theta_max 67.01
_diffrn_reflns_theta_min 3.78
_exptl_absorpt_coefficient_mu 2.533
_exptl_absorpt_correction_T_max 0.859
_exptl_absorpt_correction_T_min 0.775
_exptl_absorpt_correction_type multi-scan
_exptl_absorpt_process_details 'SADABS (Sheldrick, 2001)'
_exptl_crystal_colour colorless
_exptl_crystal_density_diffrn 1.447
_exptl_crystal_density_meas 0
_exptl_crystal_description prism
_exptl_crystal_F_000 508
_exptl_crystal_size_max 0.12
_exptl_crystal_size_mid 0.12
_exptl_crystal_size_min 0.06
_refine_diff_density_max 0.357
_refine_diff_density_min -0.307
_refine_diff_density_rms 0.053
_refine_ls_abs_structure_details 'Flack H D (1983), Acta Cryst. A39, 876-881'
_refine_ls_abs_structure_Flack -0.037(19)
_refine_ls_extinction_method none
_refine_ls_goodness_of_fit_ref 1.022
_refine_ls_hydrogen_treatment noref
_refine_ls_matrix_type full
_refine_ls_number_parameters 299
_refine_ls_number_reflns 3050
_refine_ls_number_restraints 1
_refine_ls_restrained_S_all 1.022
_refine_ls_R_factor_all 0.0402
_refine_ls_R_factor_gt 0.0385
_refine_ls_shift/su_max 0.000
_refine_ls_shift/su_mean 0.000
_refine_ls_structure_factor_coef Fsqd
_refine_ls_weighting_details 'calc w=1/[\s^2^(Fo^2^)+(0.0609P)^2^+0.0000P] where P=(Fo^2^+2Fc^2^)/3'
_refine_ls_weighting_scheme calc
_refine_ls_wR_factor_gt 0.0961
_refine_ls_wR_factor_ref 0.0975
_reflns_number_gt 2884
_reflns_number_total 3050
_reflns_threshold_expression >2sigma(I)
_cod_data_source_file ja804021m-file003.cif
_cod_data_source_block r_30_m
_cod_database_code 4108152

loop_
_symmetry_equiv_pos_as_xyz
'x, y, z'
'-x, y+1/2, -z'

loop_
_atom_site_label
_atom_site_type_symbol
_atom_site_fract_x
_atom_site_fract_y
_atom_site_fract_z
_atom_site_U_iso_or_equiv
_atom_site_adp_type
_atom_site_occupancy
_atom_site_symmetry_multiplicity
_atom_site_calc_flag
_atom_site_refinement_flags
C1 C 0.4067(3) 0.4345(4) 0.1693(3) 0.0203(7) Uani 1 1 d .
C2 C 0.5116(3) 0.3911(4) 0.2345(3) 0.0226(8) Uani 1 1 d .
H2 H 0.5273 0.4290 0.3101 0.027 Uiso 1 1 calc R
C3 C 0.5931(3) 0.2916(4) 0.1879(3) 0.0239(8) Uani 1 1 d .
H3 H 0.6659 0.2612 0.2312 0.029 Uiso 1 1 calc R
C4 C 0.5685(3) 0.2360(4) 0.0775(3) 0.0262(8) Uani 1 1 d .
H4 H 0.6252 0.1687 0.0454 0.031 Uiso 1 1 calc R
C5 C 0.4628(3) 0.2778(5) 0.0145(3) 0.0271(8) Uani 1 1 d .
H5 H 0.4467 0.2386 -0.0606 0.032 Uiso 1 1 calc R
C6 C 0.3794(3) 0.3771(4) 0.0600(3) 0.0225(8) Uani 1 1 d .
H6 H 0.3055 0.4050 0.0175 0.027 Uiso 1 1 calc R
C7 C 0.2202(3) 0.4662(4) 0.3262(3) 0.0171(7) Uani 1 1 d .
H7 H 0.2493 0.3575 0.3311 0.020 Uiso 1 1 calc R
C8 C 0.2230(3) 0.5378(4) 0.4471(3) 0.0220(8) Uani 1 1 d .
H8 H 0.1937 0.4581 0.5000 0.026 Uiso 1 1 calc R
C9 C 0.0210(3) 0.5693(4) 0.3812(3) 0.0208(7) Uani 1 1 d .
H9 H -0.0107 0.4994 0.4400 0.025 Uiso 1 1 calc R
C10 C 0.0833(3) 0.4713(4) 0.2888(3) 0.0201(7) Uani 1 1 d .
H10 H 0.0711 0.5226 0.2126 0.024 Uiso 1 1 calc R
C11 C 0.3409(3) 0.6045(4) 0.5022(3) 0.0232(8) Uani 1 1 d .
C12 C 0.5453(3) 0.5462(5) 0.5639(3) 0.0284(9) Uani 1 1 d .
H12A H 0.5761 0.6402 0.5303 0.043 Uiso 1 1 calc R
H12B H 0.6064 0.4645 0.5593 0.043 Uiso 1 1 calc R
H12C H 0.5303 0.5648 0.6442 0.043 Uiso 1 1 calc R
C13 C -0.0815(3) 0.6751(4) 0.3359(3) 0.0211(7) Uani 1 1 d .
C14 C -0.0564(3) 0.8143(4) 0.2867(3) 0.0277(8) Uani 1 1 d .
H14 H 0.0265 0.8451 0.2809 0.033 Uiso 1 1 calc R
C15 C -0.1510(4) 0.9095(5) 0.2456(3) 0.0312(9) Uani 1 1 d .
H15 H -0.1325 1.0047 0.2116 0.037 Uiso 1 1 calc R
C16 C -0.2711(3) 0.8674(4) 0.2538(3) 0.0273(8) Uani 1 1 d .
H16 H -0.3355 0.9337 0.2261 0.033 Uiso 1 1 calc R
C17 C -0.2981(3) 0.7286(4) 0.3022(3) 0.0281(9) Uani 1 1 d .
H17 H -0.3813 0.6991 0.3076 0.034 Uiso 1 1 calc R
C18 C -0.2038(3) 0.6319(4) 0.3432(3) 0.0252(8) Uani 1 1 d .
H18 H -0.2228 0.5362 0.3763 0.030 Uiso 1 1 calc R
C19 C 0.0973(3) 0.1854(4) 0.1760(3) 0.0209(7) Uani 1 1 d .
C20 C 0.1899(3) 0.0842(4) 0.2109(3) 0.0244(7) Uani 1 1 d .
H20 H 0.2125 0.0701 0.2899 0.029 Uiso 1 1 calc R
C21 C 0.2491(3) 0.0037(4) 0.1293(3) 0.0306(9) Uani 1 1 d .
H21 H 0.3129 -0.0664 0.1517 0.037 Uiso 1 1 calc R
C22 C 0.2145(4) 0.0263(5) 0.0148(3) 0.0364(10) Uani 1 1 d .
H22 H 0.2553 -0.0287 -0.0414 0.044 Uiso 1 1 calc R
C23 C 0.1227(4) 0.1263(5) -0.0188(3) 0.0341(10) Uani 1 1 d .
H23 H 0.1008 0.1401 -0.0980 0.041 Uiso 1 1 calc R
C24 C 0.0611(3) 0.2081(4) 0.0608(3) 0.0275(8) Uani 1 1 d .
H24 H -0.0033 0.2770 0.0378 0.033 Uiso 1 1 calc R
O1 O 0.3826(2) 0.6859(3) 0.28728(19) 0.0240(5) Uani 1 1 d .
O2 O 0.2246(2) 0.6243(3) 0.13161(19) 0.0243(6) Uani 1 1 d .
O3 O 0.0477(2) 0.2087(3) 0.3883(2) 0.0318(6) Uani 1 1 d .
O4 O -0.1087(2) 0.3006(3) 0.2406(2) 0.0355(7) Uani 1 1 d .
O5 O 0.4315(2) 0.5004(3) 0.50184(19) 0.0249(6) Uani 1 1 d .
O6 O 0.3484(2) 0.7261(3) 0.5488(2) 0.0270(6) Uani 1 1 d .
S1 S 0.30823(7) 0.57393(9) 0.22444(6) 0.0187(2) Uani 1 1 d .
S2 S 0.01791(8) 0.28360(9) 0.28069(7) 0.0237(2) Uani 1 1 d .
N1 N 0.1268(3) 0.6535(4) 0.4315(2) 0.0234(7) Uani 1 1 d .
H1 H 0.1099 0.6960 0.5005 0.028 Uiso 1 1 d R

loop_
_atom_site_aniso_label
_atom_site_aniso_U_11
_atom_site_aniso_U_22
_atom_site_aniso_U_33
_atom_site_aniso_U_23
_atom_site_aniso_U_13
_atom_site_aniso_U_12
C1 0.0180(19) 0.026(2) 0.0176(15) -0.0003(14) 0.0051(13) -0.0019(14)
C2 0.025(2) 0.028(2) 0.0153(15) -0.0002(14) 0.0024(14) -0.0005(15)
C3 0.0197(18) 0.029(2) 0.0238(16) 0.0035(16) 0.0036(14) 0.0009(15)
C4 0.027(2) 0.028(2) 0.0252(18) -0.0011(15) 0.0119(15) 0.0034(15)
C5 0.033(2) 0.029(2) 0.0192(16) -0.0029(16) 0.0040(15) 0.0027(17)
C6 0.0216(19) 0.028(2) 0.0177(16) 0.0017(15) 0.0013(14) -0.0014(15)
C7 0.0179(18) 0.0189(18) 0.0146(15) 0.0023(13) 0.0018(13) -0.0046(13)
C8 0.0213(19) 0.032(2) 0.0128(15) 0.0017(14) 0.0045(13) -0.0005(14)
C9 0.0180(17) 0.029(2) 0.0159(14) -0.0027(15) 0.0016(12) -0.0019(15)
C10 0.0199(19) 0.024(2) 0.0166(15) -0.0034(14) 0.0013(13) -0.0025(14)
C11 0.0222(19) 0.032(2) 0.0153(15) 0.0001(16) 0.0024(13) -0.0003(15)
C12 0.0162(19) 0.040(2) 0.0276(18) -0.0049(17) -0.0078(14) 0.0011(15)
C13 0.0191(19) 0.029(2) 0.0151(15) -0.0063(15) 0.0013(13) 0.0012(15)
C14 0.0191(19) 0.029(2) 0.0346(19) -0.0026(17) -0.0020(15) -0.0053(15)
C15 0.029(2) 0.024(2) 0.039(2) 0.0004(17) -0.0036(17) -0.0044(16)
C16 0.028(2) 0.027(2) 0.0257(18) -0.0058(16) -0.0050(15) 0.0052(16)
C17 0.0189(19) 0.037(2) 0.0278(18) -0.0024(17) -0.0002(15) 0.0006(16)
C18 0.027(2) 0.025(2) 0.0242(17) 0.0003(15) 0.0051(15) -0.0020(15)
C19 0.0190(18) 0.0224(19) 0.0209(16) -0.0014(15) -0.0004(14) -0.0030(14)
C20 0.0240(19) 0.0251(19) 0.0240(16) 0.0029(16) 0.0004(14) -0.0043(16)
C21 0.025(2) 0.023(2) 0.045(2) 0.0009(17) 0.0073(17) 0.0004(15)
C22 0.045(3) 0.028(2) 0.038(2) -0.0136(18) 0.0179(19) -0.0061(18)
C23 0.043(3) 0.040(3) 0.0199(17) -0.0042(16) 0.0021(16) -0.0115(19)
C24 0.029(2) 0.028(2) 0.0245(18) 0.0005(16) -0.0024(15) -0.0050(16)
O1 0.0229(13) 0.0249(14) 0.0243(12) -0.0009(10) 0.0023(10) -0.0013(10)
O2 0.0249(14) 0.0260(15) 0.0222(11) 0.0053(10) 0.0029(10) 0.0017(10)
O3 0.0427(17) 0.0310(16) 0.0233(12) -0.0020(11) 0.0135(11) -0.0086(12)
O4 0.0173(13) 0.0361(17) 0.0530(16) -0.0172(14) 0.0019(12) -0.0032(12)
O5 0.0177(13) 0.0345(15) 0.0217(11) -0.0028(10) -0.0042(9) 0.0004(11)
O6 0.0251(14) 0.0325(16) 0.0229(12) -0.0078(11) -0.0030(10) 0.0001(11)
S1 0.0178(4) 0.0218(5) 0.0167(4) 0.0008(3) 0.0024(3) -0.0009(3)
S2 0.0217(5) 0.0262(5) 0.0239(4) -0.0049(4) 0.0055(3) -0.0039(3)
N1 0.0189(16) 0.0310(18) 0.0201(13) -0.0087(13) -0.0004(11) 0.0009(12)

loop_
_atom_type_symbol
_atom_type_description
_atom_type_scat_dispersion_real
_atom_type_scat_dispersion_imag
_atom_type_scat_source
C C 0.0181 0.0091 'International Tables Vol C Tables 4.2.6.8 and 6.1.1.4'
H H 0.0000 0.0000 'International Tables Vol C Tables 4.2.6.8 and 6.1.1.4'
N N 0.0311 0.0180 'International Tables Vol C Tables 4.2.6.8 and 6.1.1.4'
O O 0.0492 0.0322 'International Tables Vol C Tables 4.2.6.8 and 6.1.1.4'
S S 0.3331 0.5567 'International Tables Vol C Tables 4.2.6.8 and 6.1.1.4'

loop_
_geom_angle_atom_site_label_1
_geom_angle_atom_site_label_2
_geom_angle_atom_site_label_3
_geom_angle
C2 C1 C6 121.8(3)
C2 C1 S1 119.0(2)
C6 C1 S1 119.2(3)
C3 C2 C1 118.9(3)
C3 C2 H2 120.6
C1 C2 H2 120.6
C2 C3 C4 120.0(3)
C2 C3 H3 120.0
C4 C3 H3 120.0
C5 C4 C3 120.5(3)
C5 C4 H4 119.7
C3 C4 H4 119.7
C4 C5 C6 120.4(3)
C4 C5 H5 119.8
C6 C5 H5 119.8
C1 C6 C5 118.4(3)
C1 C6 H6 120.8
C5 C6 H6 120.8
C10 C7 C8 102.0(3)
C10 C7 S1 110.0(2)
C8 C7 S1 114.2(2)
C10 C7 H7 110.1
C8 C7 H7 110.1
S1 C7 H7 110.1
N1 C8 C11 111.7(3)
N1 C8 C7 101.4(3)
C11 C8 C7 120.5(3)
N1 C8 H8 107.5
C11 C8 H8 107.5
C7 C8 H8 107.5
N1 C9 C13 112.2(3)
N1 C9 C10 100.7(2)
C13 C9 C10 115.7(3)
N1 C9 H9 109.3
C13 C9 H9 109.3
C10 C9 H9 109.3
C7 C10 C9 106.2(3)
C7 C10 S2 111.5(2)
C9 C10 S2 110.2(2)
C7 C10 H10 109.6
C9 C10 H10 109.6
S2 C10 H10 109.6
O6 C11 O5 125.2(3)
O6 C11 C8 124.4(3)
O5 C11 C8 110.0(3)
O5 C12 H12A 109.5
O5 C12 H12B 109.5
H12A C12 H12B 109.5
O5 C12 H12C 109.5
H12A C12 H12C 109.5
H12B C12 H12C 109.5
C14 C13 C18 118.8(3)
C14 C13 C9 121.2(3)
C18 C13 C9 120.0(3)
C13 C14 C15 120.5(3)
C13 C14 H14 119.7
C15 C14 H14 119.7
C16 C15 C14 120.6(4)
C16 C15 H15 119.7
C14 C15 H15 119.7
C15 C16 C17 119.8(4)
C15 C16 H16 120.1
C17 C16 H16 120.1
C16 C17 C18 120.1(3)
C16 C17 H17 120.0
C18 C17 H17 120.0
C17 C18 C13 120.2(3)
C17 C18 H18 119.9
C13 C18 H18 119.9
C20 C19 C24 122.0(3)
C20 C19 S2 119.1(2)
C24 C19 S2 118.9(3)
C19 C20 C21 119.1(3)
C19 C20 H20 120.4
C21 C20 H20 120.4
C20 C21 C22 119.3(4)
C20 C21 H21 120.3
C22 C21 H21 120.3
C23 C22 C21 121.1(3)
C23 C22 H22 119.5
C21 C22 H22 119.5
C22 C23 C24 121.0(3)
C22 C23 H23 119.5
C24 C23 H23 119.5
C23 C24 C19 117.5(4)
C23 C24 H24 121.2
C19 C24 H24 121.2
C11 O5 C12 114.6(3)
O1 S1 O2 118.98(15)
O1 S1 C1 108.55(15)
O2 S1 C1 107.57(14)
O1 S1 C7 108.40(14)
O2 S1 C7 108.33(14)
C1 S1 C7 104.00(16)
O4 S2 O3 119.20(16)
O4 S2 C19 109.16(15)
O3 S2 C19 107.30(15)
O4 S2 C10 107.11(17)
O3 S2 C10 107.75(15)
C19 S2 C10 105.53(15)
C9 N1 C8 104.1(3)
C9 N1 H1 110.9
C8 N1 H1 110.9

loop_
_geom_bond_atom_site_label_1
_geom_bond_atom_site_label_2
_geom_bond_distance
C1 C2 1.384(5)
C1 C6 1.389(5)
C1 S1 1.775(3)
C2 C3 1.382(5)
C2 H2 0.9500
C3 C4 1.391(5)
C3 H3 0.9500
C4 C5 1.375(5)
C4 H4 0.9500
C5 C6 1.390(5)
C5 H5 0.9500
C6 H6 0.9500
C7 C10 1.528(5)
C7 C8 1.548(4)
C7 S1 1.841(3)
C7 H7 1.0000
C8 N1 1.458(4)
C8 C11 1.515(5)
C8 H8 1.0000
C9 N1 1.458(4)
C9 C13 1.518(5)
C9 C10 1.572(4)
C9 H9 1.0000
C10 S2 1.786(3)
C10 H10 1.0000
C11 O6 1.194(4)
C11 O5 1.342(4)
C12 O5 1.451(4)
C12 H12A 0.9800
C12 H12B 0.9800
C12 H12C 0.9800
C13 C14 1.382(5)
C13 C18 1.395(5)
C14 C15 1.385(5)
C14 H14 0.9500
C15 C16 1.370(5)
C15 H15 0.9500
C16 C17 1.379(5)
C16 H16 0.9500
C17 C18 1.390(5)
C17 H17 0.9500
C18 H18 0.9500
C19 C20 1.383(5)
C19 C24 1.395(5)
C19 S2 1.772(3)
C20 C21 1.383(5)
C20 H20 0.9500
C21 C22 1.384(6)
C21 H21 0.9500
C22 C23 1.366(6)
C22 H22 0.9500
C23 C24 1.386(5)
C23 H23 0.9500
C24 H24 0.9500
O1 S1 1.440(3)
O2 S1 1.440(2)
O3 S2 1.438(3)
O4 S2 1.436(3)
N1 H1 0.9199

loop_
_geom_hbond_atom_site_label_D
_geom_hbond_atom_site_label_H
_geom_hbond_atom_site_label_A
_geom_hbond_distance_DH
_geom_hbond_distance_HA
_geom_hbond_distance_DA
_geom_hbond_angle_DHA
_geom_hbond_site_symmetry_A
N1 H1 O3 0.92 2.23 2.980(4) 138.1 2_556

loop_
_geom_torsion_atom_site_label_1
_geom_torsion_atom_site_label_2
_geom_torsion_atom_site_label_3
_geom_torsion_atom_site_label_4
_geom_torsion
C6 C1 C2 C3 2.1(5)
S1 C1 C2 C3 -175.0(3)
C1 C2 C3 C4 -0.5(5)
C2 C3 C4 C5 -0.8(6)
C3 C4 C5 C6 0.4(6)
C2 C1 C6 C5 -2.4(5)
S1 C1 C6 C5 174.6(3)
C4 C5 C6 C1 1.1(5)
C10 C7 C8 N1 -35.8(3)
S1 C7 C8 N1 82.8(3)
C10 C7 C8 C11 -159.6(3)
S1 C7 C8 C11 -41.0(4)
C8 C7 C10 C9 9.2(3)
S1 C7 C10 C9 -112.4(2)
C8 C7 C10 S2 -111.0(2)
S1 C7 C10 S2 127.5(2)
N1 C9 C10 C7 20.5(3)
C13 C9 C10 C7 141.7(3)
N1 C9 C10 S2 141.5(2)
C13 C9 C10 S2 -97.3(3)
N1 C8 C11 O6 14.5(4)
C7 C8 C11 O6 133.3(3)
N1 C8 C11 O5 -172.1(2)
C7 C8 C11 O5 -53.4(4)
N1 C9 C13 C14 35.4(4)
C10 C9 C13 C14 -79.3(4)
N1 C9 C13 C18 -144.9(3)
C10 C9 C13 C18 100.3(3)
C18 C13 C14 C15 0.2(5)
C9 C13 C14 C15 179.9(3)
C13 C14 C15 C16 0.3(6)
C14 C15 C16 C17 -0.6(6)
C15 C16 C17 C18 0.3(5)
C16 C17 C18 C13 0.3(5)
C14 C13 C18 C17 -0.5(5)
C9 C13 C18 C17 179.8(3)
C24 C19 C20 C21 0.4(5)
S2 C19 C20 C21 177.9(3)
C19 C20 C21 C22 0.1(5)
C20 C21 C22 C23 -0.2(6)
C21 C22 C23 C24 -0.2(6)
C22 C23 C24 C19 0.7(6)
C20 C19 C24 C23 -0.8(5)
S2 C19 C24 C23 -178.2(3)
O6 C11 O5 C12 -0.2(5)
C8 C11 O5 C12 -173.5(3)
C2 C1 S1 O1 36.6(3)
C6 C1 S1 O1 -140.5(3)
C2 C1 S1 O2 166.6(3)
C6 C1 S1 O2 -10.6(3)
C2 C1 S1 C7 -78.7(3)
C6 C1 S1 C7 104.2(3)
C10 C7 S1 O1 126.0(2)
C8 C7 S1 O1 12.0(3)
C10 C7 S1 O2 -4.4(3)
C8 C7 S1 O2 -118.4(3)
C10 C7 S1 C1 -118.6(2)
C8 C7 S1 C1 127.4(3)
C20 C19 S2 O4 -144.3(3)
C24 C19 S2 O4 33.2(3)
C20 C19 S2 O3 -13.8(3)
C24 C19 S2 O3 163.7(3)
C20 C19 S2 C10 100.9(3)
C24 C19 S2 C10 -81.6(3)
C7 C10 S2 O4 -177.6(2)
C9 C10 S2 O4 64.6(3)
C7 C10 S2 O3 53.0(2)
C9 C10 S2 O3 -64.7(3)
C7 C10 S2 C19 -61.4(2)
C9 C10 S2 C19 -179.1(2)
C13 C9 N1 C8 -168.3(2)
C10 C9 N1 C8 -44.7(3)
C11 C8 N1 C9 -178.5(2)
C7 C8 N1 C9 51.9(3)
